data_7133586
loop_
_publ_author_name
'Kuziola, Jennifer'
'N&#xf6;thling, Nils'
'Leutzsch, Markus'
'Cornella, Josep'

_publ_section_title
;
 Synthesis and characterization of chlorotriarylbismuthonium salts.
;
_journal_issue 76
_journal_name_full 'Chemical communications (Cambridge, England)'
_journal_page_first 10532
_journal_page_last 10535
_journal_paper_doi 10.1039/d4cc03364g
_journal_volume 60
_journal_year 2024
_chemical_formula_moiety 'C32 H12 B F24, C84 H126 Bi2 Cl3'
_chemical_formula_sum 'C116 H138 B Bi2 Cl3 F24'
_chemical_formula_weight 2523.38
_chemical_name_systematic
'(\^I1/4-chloro)-hexakis(3,5-di-t-butylphenyl)-difluoro-di-bismuth tetrakis(3,5-bis(trifluoromethyl)phenyl)borate'
_chemical_properties_physical none
_space_group_crystal_system monoclinic
_space_group_IT_number 15
_space_group_name_Hall '-C 2yc'
_space_group_name_H-M_alt 'C 1 2/c 1'
_atom_sites_solution_hydrogens geom
_atom_sites_solution_primary dual
_atom_sites_solution_secondary difmap
_audit_block_code 14974
_audit_block_doi 10.5517/ccdc.csd.cc2h2zwg
_audit_creation_date 2023-03-22
_audit_creation_method
;
Olex2 1.5
(compiled 2023.08.24 svn.re1ec1418 for OlexSys, GUI svn.r6817)
;
_audit_update_record
;
2023-09-22 deposited with the CCDC.	2024-08-26 downloaded from the CCDC.
;
_cell_angle_alpha 90
_cell_angle_beta 108.812(2)
_cell_angle_gamma 90
_cell_formula_units_Z 4
_cell_length_a 34.1234(13)
_cell_length_b 18.2693(7)
_cell_length_c 19.4972(8)
_cell_measurement_reflns_used 9892
_cell_measurement_temperature 100(2)
_cell_measurement_theta_max 30.3492
_cell_measurement_theta_min 2.1956
_cell_volume 11505.5(8)
_computing_cell_refinement 'SAINT V8.40B (Bruker AXS LLC, 2019)'
_computing_data_collection 'Bruker Instrument Service vV6.2.16'
_computing_data_reduction 'SAINT V8.40B (Bruker AXS LLC, 2019)'
_computing_molecular_graphics 'DIAMOND (Crystal Impact GbR, 1997-2022)'
_computing_publication_material 'Olex2 1.5 (Dolomanov et al., 2009)'
_computing_structure_refinement 'SHELXL 2019/3 (Sheldrick, 2015)'
_computing_structure_solution 'XT, VERSION 2018/2'
_diffrn_ambient_temperature 100(2)
_diffrn_detector_area_resol_mean 7.3910
_diffrn_measured_fraction_theta_full 1.000
_diffrn_measured_fraction_theta_max 1.000
_diffrn_measurement_device_type 'Bruker-AXS Kappa K3-System'
_diffrn_measurement_method 'CCD \f- and \w-scans'
_diffrn_radiation_monochromator 'Incoatec Montel multilayer mirrors'
_diffrn_radiation_source '1\mS Diamond'
_diffrn_radiation_type Mo-K\a
_diffrn_radiation_wavelength 0.71073
_diffrn_reflns_av_R_equivalents 0.0832
_diffrn_reflns_av_unetI/netI 0.0238
_diffrn_reflns_Laue_measured_fraction_full 1.000
_diffrn_reflns_Laue_measured_fraction_max 1.000
_diffrn_reflns_limit_h_max 48
_diffrn_reflns_limit_h_min -48
_diffrn_reflns_limit_k_max 26
_diffrn_reflns_limit_k_min -26
_diffrn_reflns_limit_l_max 27
_diffrn_reflns_limit_l_min -27
_diffrn_reflns_number 549469
_diffrn_reflns_point_group_measured_fraction_full 1.000
_diffrn_reflns_point_group_measured_fraction_max 1.000
_diffrn_reflns_theta_full 25.242
_diffrn_reflns_theta_max 30.508
_diffrn_reflns_theta_min 2.160
_diffrn_source_current 1.4
_diffrn_source_power 0.07
_diffrn_source_voltage 50
_exptl_absorpt_coefficient_mu 3.209
_exptl_absorpt_correction_T_max 0.8626
_exptl_absorpt_correction_T_min 0.6094
_exptl_absorpt_correction_type multi-scan
_exptl_absorpt_process_details
;
Krause, L., Herbst-Irmer, R., Sheldrick, G. M., Stalke, D. (2015).
"Comparison of silver and molybdenum microfocus X-ray sources for
single-crystal structure determination"
J. Appl. Cryst. 48, 3-10.
doi:10.1107/S1600576714022985
;
_exptl_crystal_colour colourless
_exptl_crystal_density_diffrn 1.457
_exptl_crystal_description plate
_exptl_crystal_F_000 5088
_exptl_crystal_recrystallization_method 'Re-crystallisation from solvent:  DCM, hexane'
_exptl_crystal_size_max 0.288
_exptl_crystal_size_mid 0.140
_exptl_crystal_size_min 0.050
_refine_diff_density_max 1.741
_refine_diff_density_min -1.087
_refine_diff_density_rms 0.105
_refine_ls_extinction_method none
_refine_ls_goodness_of_fit_ref 1.043
_refine_ls_hydrogen_treatment constr
_refine_ls_matrix_type full
_refine_ls_number_parameters 754
_refine_ls_number_reflns 17558
_refine_ls_number_restraints 71
_refine_ls_restrained_S_all 1.083
_refine_ls_R_factor_all 0.0394
_refine_ls_R_factor_gt 0.0301
_refine_ls_shift/su_max 0.008
_refine_ls_shift/su_mean 0.000
_refine_ls_structure_factor_coef Fsqd
_refine_ls_weighting_details 'w=1/[\s^2^(Fo^2^)+(0.0349P)^2^+43.6497P] where P=(Fo^2^+2Fc^2^)/3'
_refine_ls_weighting_scheme calc
_refine_ls_wR_factor_gt 0.0739
_refine_ls_wR_factor_ref 0.0796
_reflns_Friedel_coverage 0.000
_reflns_number_gt 15018
_reflns_number_total 17558
_reflns_threshold_expression 'I > 2\s(I)'
_cod_data_source_file d4cc03364g2.cif
_cod_data_source_block 14974sadabs
_cod_depositor_comments
;
The following automatic conversions were performed:

data item '_exptl_absorpt_correction_type' value 'Multi-Scan' was
changed to 'multi-scan' in accordance with the
/home/data/users/saulius/crontab/automatic-downloads/rss-feeds/RSC/lib/dictionaries/cif_core.dic
dictionary named 'cif_core.dic' version 2.4.2 last updated on
2011-04-26.

Automatic conversion script
Id: cif_fix_values 8170 2020-07-09 18:12:32Z antanas 

 Adding full bibliography for 7133586--7133592.cif.
;
_cod_database_code 7133586
_shelx_shelxl_version_number 2019/3
_shelx_space_group_comment
;
The symmetry employed for this shelxl refinement is uniquely defined
by the following loop, which should always be used as a source of
symmetry information in preference to the above space-group names.
They are only intended as comments.
;
_shelx_estimated_absorpt_t_max 0.856
_shelx_estimated_absorpt_t_min 0.458
_olex2_refinement_description
;
1. Fixed Uiso
 At 1.2 times of:
  All C(H) groups
 At 1.5 times of:
  All C(H,H,H) groups
2. Restrained distances
 C57-F8B
 1.36 with sigma of 0.02
 C57-F9B
 1.27 with sigma of 0.02
 F9B-C57
 1.38 with sigma of 0.001
 F8B-C57
 1.38 with sigma of 0.001
 C57-F7B
 1.38 with sigma of 0.001
 F10C-C58
 1.38 with sigma of 0.001
 F10B-C58
 1.38 with sigma of 0.001
 F11C-C58
 1.38 with sigma of 0.001
 F11B-C58
 1.38 with sigma of 0.001
 F12C-C58
 1.38 with sigma of 0.001
 F12B-C58
 1.38 with sigma of 0.001
 C57-F7B \\sim C57-F8B \\sim C57-F9B
 with sigma of 0.02
 F7B-F8B \\sim F8B-F9B \\sim F9B-F7B
 with sigma of 0.03
3. Uiso/Uaniso restraints and constraints
Uanis(F1A) \\sim Ueq, Uanis(F2A) \\sim Ueq, Uanis(F3A) \\sim Ueq: with sigma of
0.001 and sigma for terminal atoms of 0.002
Uanis(F7A) \\sim Ueq, Uanis(F8A) \\sim Ueq, Uanis(F9A) \\sim Ueq: with sigma of
0.01 and sigma for terminal atoms of 0.02
Uanis(F10A) \\sim Ueq, Uanis(F12A) \\sim Ueq, Uanis(F11A) \\sim Ueq: with sigma
of 0.001 and sigma for terminal atoms of 0.002
4. Others
 Fixed Sof: F1A(0.6) F2A(0.6) F3A(0.6) F4A(0.5) F5A(0.5) F6A(0.5) F7A(0.7)
 F8A(0.7) F9A(0.7) F10A(0.5) F11A(0.5) F12A(0.5) C49A(0.6) F1B(0.4) F2B(0.4)
 F3B(0.4) F4B(0.25) F5B(0.25) F6B(0.25) F7B(0.3) F8B(0.3) F9B(0.3) F10B(0.25)
 F11B(0.25) F12B(0.25) C49B(0.4) F4C(0.25) F5C(0.25) F6C(0.25) F10C(0.25)
 F11C(0.25) F12C(0.25)
5.a Aromatic/amide H refined with riding coordinates:
 C2(H2), C4(H4), C6(H6), C16(H16), C18(H18), C20(H20), C30(H30), C32(H32),
 C34(H34), C44(H44), C46(H46), C48(H48), C52(H52), C54(H54), C56(H56)
5.b Idealised Me refined as rotating group:
 C8(H8A,H8B,H8C), C9(H9A,H9B,H9C), C10(H10A,H10B,H10C), C12(H12A,H12B,H12C),
 C13(H13A,H13B,H13C), C14(H14A,H14B,H14C), C22(H22A,H22B,H22C), C23(H23A,H23B,
 H23C), C24(H24A,H24B,H24C), C26(H26A,H26B,H26C), C27(H27A,H27B,H27C), C28(H28A,
 H28B,H28C), C36(H36A,H36B,H36C), C37(H37A,H37B,H37C), C38(H38A,H38B,H38C),
 C40(H40A,H40B,H40C), C41(H41A,H41B,H41C), C42(H42A,H42B,H42C)
;
_olex2_submission_special_instructions 'No special instructions were received'

loop_
_space_group_symop_operation_xyz
'x, y, z'
'-x, y, -z+1/2'
'x+1/2, y+1/2, z'
'-x+1/2, y+1/2, -z+1/2'
'-x, -y, -z'
'x, -y, z-1/2'
'-x+1/2, -y+1/2, -z'
'x+1/2, -y+1/2, z-1/2'

loop_
_atom_site_label
_atom_site_type_symbol
_atom_site_fract_x
_atom_site_fract_y
_atom_site_fract_z
_atom_site_U_iso_or_equiv
_atom_site_adp_type
_atom_site_occupancy
_atom_site_site_symmetry_order
_atom_site_calc_flag
_atom_site_refinement_flags_posn
_atom_site_refinement_flags_adp
_atom_site_refinement_flags_occupancy
_atom_site_disorder_assembly
_atom_site_disorder_group
Bi1 Bi 0.76863(2) 0.38892(2) 0.56284(2) 0.01946(3) Uani 1 1 d . . . . .
Cl1 Cl 0.77982(2) 0.50909(4) 0.62600(4) 0.03306(15) Uani 1 1 d . . . . .
Cl2 Cl 0.750000 0.250000 0.500000 0.02444(16) Uani 1 2 d S . P . .
C1 C 0.72118(7) 0.43220(14) 0.46647(14) 0.0220(5) Uani 1 1 d . . . . .
C2 C 0.69218(8) 0.47644(14) 0.48115(14) 0.0235(5) Uani 1 1 d . . . . .
H2 H 0.693042 0.484728 0.529716 0.028 Uiso 1 1 calc R U . . .
C3 C 0.66134(8) 0.50909(14) 0.42335(15) 0.0234(5) Uani 1 1 d . . . . .
C4 C 0.66226(8) 0.49565(14) 0.35372(15) 0.0242(5) Uani 1 1 d . . . . .
H4 H 0.641709 0.517834 0.314144 0.029 Uiso 1 1 calc R U . . .
C5 C 0.69214(8) 0.45079(14) 0.33889(14) 0.0229(5) Uani 1 1 d . . . . .
C6 C 0.72200(8) 0.41797(14) 0.39700(15) 0.0233(5) Uani 1 1 d . . . . .
H6 H 0.742423 0.386656 0.389329 0.028 Uiso 1 1 calc R U . . .
C7 C 0.62941(9) 0.55823(16) 0.44101(15) 0.0282(5) Uani 1 1 d . . . . .
C8 C 0.60383(10) 0.51295(19) 0.47741(19) 0.0389(7) Uani 1 1 d . . . . .
H8A H 0.588382 0.475222 0.443761 0.058 Uiso 1 1 calc R U . . .
H8B H 0.584396 0.545056 0.490622 0.058 Uiso 1 1 calc R U . . .
H8C H 0.622363 0.489617 0.521128 0.058 Uiso 1 1 calc R U . . .
C9 C 0.65249(12) 0.61862(17) 0.49334(19) 0.0387(7) Uani 1 1 d . . . . .
H9A H 0.668998 0.596548 0.539414 0.058 Uiso 1 1 calc R U . . .
H9B H 0.632407 0.652785 0.501866 0.058 Uiso 1 1 calc R U . . .
H9C H 0.670787 0.645038 0.472131 0.058 Uiso 1 1 calc R U . . .
C10 C 0.59979(10) 0.59425(19) 0.37277(18) 0.0375(7) Uani 1 1 d . . . . .
H10A H 0.615776 0.622840 0.348509 0.056 Uiso 1 1 calc R U . . .
H10B H 0.580639 0.626623 0.386438 0.056 Uiso 1 1 calc R U . . .
H10C H 0.584056 0.556267 0.339797 0.056 Uiso 1 1 calc R U . . .
C11 C 0.69029(9) 0.43756(15) 0.25958(15) 0.0263(5) Uani 1 1 d . . . . .
C12 C 0.68675(10) 0.51031(16) 0.21916(16) 0.0310(6) Uani 1 1 d . . . . .
H12A H 0.710431 0.541468 0.244117 0.047 Uiso 1 1 calc R U . . .
H12B H 0.661033 0.534979 0.217969 0.047 Uiso 1 1 calc R U . . .
H12C H 0.686503 0.501073 0.169515 0.047 Uiso 1 1 calc R U . . .
C13 C 0.72882(12) 0.3977(2) 0.2553(2) 0.0440(8) Uani 1 1 d . . . . .
H13A H 0.726280 0.389246 0.204412 0.066 Uiso 1 1 calc R U . . .
H13B H 0.731489 0.350608 0.280509 0.066 Uiso 1 1 calc R U . . .
H13C H 0.753391 0.427617 0.278254 0.066 Uiso 1 1 calc R U . . .
C14 C 0.65182(13) 0.39101(19) 0.22222(19) 0.0429(8) Uani 1 1 d . . . . .
H14A H 0.627035 0.416373 0.224845 0.064 Uiso 1 1 calc R U . . .
H14B H 0.654276 0.343526 0.246633 0.064 Uiso 1 1 calc R U . . .
H14C H 0.649599 0.383439 0.171340 0.064 Uiso 1 1 calc R U . . .
C15 C 0.83339(7) 0.37218(14) 0.56909(14) 0.0210(5) Uani 1 1 d . . . . .
C16 C 0.85314(7) 0.42477(14) 0.53967(13) 0.0205(4) Uani 1 1 d . . . . .
H16 H 0.838541 0.466238 0.514735 0.025 Uiso 1 1 calc R U . . .
C17 C 0.89495(7) 0.41448(14) 0.54806(13) 0.0198(4) Uani 1 1 d . . . . .
C18 C 0.91476(7) 0.35268(14) 0.58625(13) 0.0213(5) Uani 1 1 d . . . . .
H18 H 0.943337 0.346017 0.592676 0.026 Uiso 1 1 calc R U . . .
C19 C 0.89492(8) 0.30053(15) 0.61528(14) 0.0224(5) Uani 1 1 d . . . . .
C20 C 0.85272(7) 0.31107(15) 0.60589(14) 0.0224(5) Uani 1 1 d . . . . .
H20 H 0.837859 0.276719 0.624558 0.027 Uiso 1 1 calc R U . . .
C21 C 0.91965(8) 0.46894(14) 0.51842(14) 0.0221(5) Uani 1 1 d . . . . .
C22 C 0.89164(10) 0.52328(18) 0.46569(18) 0.0362(7) Uani 1 1 d . . . . .
H22A H 0.871965 0.496614 0.425612 0.054 Uiso 1 1 calc R U . . .
H22B H 0.908516 0.555750 0.446577 0.054 Uiso 1 1 calc R U . . .
H22C H 0.876441 0.552438 0.490955 0.054 Uiso 1 1 calc R U . . .
C23 C 0.94549(9) 0.42814(17) 0.47915(17) 0.0317(6) Uani 1 1 d . . . . .
H23A H 0.965035 0.395335 0.513267 0.048 Uiso 1 1 calc R U . . .
H23B H 0.960826 0.463601 0.459933 0.048 Uiso 1 1 calc R U . . .
H23C H 0.927113 0.399437 0.439183 0.048 Uiso 1 1 calc R U . . .
C24 C 0.94916(10) 0.51122(18) 0.58181(16) 0.0336(6) Uani 1 1 d . . . . .
H24A H 0.933117 0.541303 0.604774 0.050 Uiso 1 1 calc R U . . .
H24B H 0.966975 0.542839 0.563978 0.050 Uiso 1 1 calc R U . . .
H24C H 0.966320 0.476623 0.617332 0.050 Uiso 1 1 calc R U . . .
C25 C 0.91711(8) 0.23373(16) 0.65758(16) 0.0287(6) Uani 1 1 d . . . . .
C26 C 0.96017(10) 0.2232(2) 0.6499(2) 0.0473(9) Uani 1 1 d . . . . .
H26A H 0.972938 0.178858 0.675827 0.071 Uiso 1 1 calc R U . . .
H26B H 0.977557 0.265661 0.670496 0.071 Uiso 1 1 calc R U . . .
H26C H 0.957477 0.218487 0.598529 0.071 Uiso 1 1 calc R U . . .
C27 C 0.89206(9) 0.16435(16) 0.62816(17) 0.0326(6) Uani 1 1 d . . . . .
H27A H 0.864375 0.168922 0.632651 0.049 Uiso 1 1 calc R U . . .
H27B H 0.906153 0.121834 0.655976 0.049 Uiso 1 1 calc R U . . .
H27C H 0.889638 0.157935 0.577055 0.049 Uiso 1 1 calc R U . . .
C28 C 0.92160(10) 0.24372(18) 0.73769(17) 0.0370(7) Uani 1 1 d . . . . .
H28A H 0.894277 0.252307 0.742591 0.056 Uiso 1 1 calc R U . . .
H28B H 0.939586 0.285752 0.757183 0.056 Uiso 1 1 calc R U . . .
H28C H 0.933807 0.199502 0.764596 0.056 Uiso 1 1 calc R U . . .
C29 C 0.74687(7) 0.34055(14) 0.64671(14) 0.0208(4) Uani 1 1 d . . . . .
C30 C 0.77131(7) 0.34641(14) 0.71810(14) 0.0232(5) Uani 1 1 d . . . . .
H30 H 0.797699 0.369214 0.730663 0.028 Uiso 1 1 calc R U . . .
C31 C 0.75654(8) 0.31813(14) 0.77179(13) 0.0216(5) Uani 1 1 d . . . . .
C32 C 0.71723(8) 0.28667(14) 0.74955(14) 0.0217(5) Uani 1 1 d . . . . .
H32 H 0.707035 0.266778 0.785533 0.026 Uiso 1 1 calc R U . . .
C33 C 0.69196(7) 0.28278(14) 0.67710(13) 0.0209(4) Uani 1 1 d . . . . .
C34 C 0.70763(7) 0.30993(14) 0.62441(13) 0.0206(4) Uani 1 1 d . . . . .
H34 H 0.691806 0.307509 0.574470 0.025 Uiso 1 1 calc R U . . .
C35 C 0.78223(8) 0.32587(16) 0.85204(14) 0.0269(5) Uani 1 1 d . . . . .
C36 C 0.82745(11) 0.3072(3) 0.8642(2) 0.0511(10) Uani 1 1 d . . . . .
H36A H 0.829424 0.257495 0.846702 0.077 Uiso 1 1 calc R U . . .
H36B H 0.842999 0.310032 0.916071 0.077 Uiso 1 1 calc R U . . .
H36C H 0.839043 0.342036 0.837714 0.077 Uiso 1 1 calc R U . . .
C37 C 0.76647(15) 0.2773(3) 0.9007(2) 0.0697(16) Uani 1 1 d . . . . .
H37A H 0.738188 0.291823 0.896827 0.105 Uiso 1 1 calc R U . . .
H37B H 0.784465 0.282696 0.950985 0.105 Uiso 1 1 calc R U . . .
H37C H 0.766584 0.226195 0.885606 0.105 Uiso 1 1 calc R U . . .
C38 C 0.77996(14) 0.4059(2) 0.87454(19) 0.0514(10) Uani 1 1 d . . . . .
H38A H 0.790231 0.437952 0.843807 0.077 Uiso 1 1 calc R U . . .
H38B H 0.797020 0.412266 0.925300 0.077 Uiso 1 1 calc R U . . .
H38C H 0.751173 0.418534 0.868872 0.077 Uiso 1 1 calc R U . . .
C39 C 0.64865(8) 0.24846(16) 0.65728(14) 0.0246(5) Uani 1 1 d . . . . .
C40 C 0.65387(10) 0.16595(17) 0.67324(17) 0.0341(6) Uani 1 1 d . . . . .
H40A H 0.667383 0.143262 0.641201 0.051 Uiso 1 1 calc R U . . .
H40B H 0.626621 0.143572 0.664851 0.051 Uiso 1 1 calc R U . . .
H40C H 0.670932 0.158442 0.723829 0.051 Uiso 1 1 calc R U . . .
C41 C 0.62467(9) 0.28385(18) 0.70291(17) 0.0323(6) Uani 1 1 d . . . . .
H41A H 0.639757 0.276272 0.754454 0.048 Uiso 1 1 calc R U . . .
H41B H 0.597172 0.261467 0.690829 0.048 Uiso 1 1 calc R U . . .
H41C H 0.621738 0.336443 0.692640 0.048 Uiso 1 1 calc R U . . .
C42 C 0.62388(9) 0.2595(2) 0.57740(16) 0.0365(7) Uani 1 1 d . . . . .
H42A H 0.621306 0.311942 0.566391 0.055 Uiso 1 1 calc R U . . .
H42B H 0.596247 0.238093 0.567258 0.055 Uiso 1 1 calc R U . . .
H42C H 0.638182 0.235462 0.547283 0.055 Uiso 1 1 calc R U . . .
C43 C 0.49978(7) 0.26596(14) 0.67996(14) 0.0218(5) Uani 1 1 d . . . . .
C44 C 0.51821(8) 0.33524(15) 0.68669(16) 0.0270(5) Uani 1 1 d . . . . .
H44 H 0.531781 0.354097 0.733796 0.032 Uiso 1 1 calc R U . . .
C45 C 0.51733(9) 0.37743(17) 0.62678(18) 0.0327(6) Uani 1 1 d . . . . .
C46 C 0.49855(9) 0.35210(18) 0.55715(17) 0.0329(6) Uani 1 1 d . . . . .
H46 H 0.497609 0.381268 0.516313 0.039 Uiso 1 1 calc R U . . .
C47 C 0.48120(9) 0.28309(17) 0.54873(15) 0.0287(6) Uani 1 1 d . . . . .
C48 C 0.48232(8) 0.24079(15) 0.60865(14) 0.0247(5) Uani 1 1 d . . . . .
H48 H 0.470804 0.192960 0.600953 0.030 Uiso 1 1 calc R U . . .
C50 C 0.45953(11) 0.25387(19) 0.47423(17) 0.0369(7) Uani 1 1 d . . . . .
C51 C 0.54160(7) 0.16445(14) 0.76866(13) 0.0190(4) Uani 1 1 d . . . . .
C52 C 0.54221(8) 0.09597(15) 0.73643(14) 0.0226(5) Uani 1 1 d . . . . .
H52 H 0.517700 0.078894 0.700935 0.027 Uiso 1 1 calc R U . . .
C53 C 0.57763(8) 0.05196(15) 0.75474(14) 0.0247(5) Uani 1 1 d . . . . .
C54 C 0.61400(8) 0.07512(16) 0.80529(15) 0.0271(5) Uani 1 1 d . . . . .
H54 H 0.637952 0.044932 0.818767 0.033 Uiso 1 1 calc R U . . .
C55 C 0.61455(8) 0.14369(16) 0.83579(15) 0.0266(5) Uani 1 1 d . . . . .
C56 C 0.57945(8) 0.18732(14) 0.81771(14) 0.0223(5) Uani 1 1 d . . . . .
H56 H 0.581134 0.234316 0.839326 0.027 Uiso 1 1 calc R U . . .
C57 C 0.65306(9) 0.16986(19) 0.89180(19) 0.0409(8) Uani 1 1 d D . . . .
C58 C 0.57489(9) -0.02364(17) 0.72439(15) 0.0366(7) Uani 1 1 d D . . . .
B1 B 0.500000 0.2155(2) 0.750000 0.0197(7) Uani 1 2 d S T P . .
F1A F 0.51665(19) 0.4966(3) 0.6796(3) 0.0908(16) Uani 0.6 1 d . U P A 1
F2A F 0.57243(14) 0.4570(2) 0.6830(3) 0.0611(10) Uani 0.6 1 d . U P A 1
F3A F 0.52837(17) 0.4931(2) 0.5815(2) 0.0656(11) Uani 0.6 1 d . U P A 1
F4A F 0.42325(16) 0.2228(5) 0.4687(2) 0.0501(14) Uani 0.5 1 d . . P B 1
F5A F 0.4522(3) 0.3078(3) 0.4227(2) 0.0572(18) Uani 0.5 1 d . . P B 1
F6A F 0.48252(18) 0.2050(4) 0.4540(3) 0.0474(12) Uani 0.5 1 d . . P B 1
F7A F 0.65227(10) 0.23622(18) 0.9100(3) 0.0747(15) Uani 0.7 1 d . U P C 1
F8A F 0.66685(9) 0.12236(18) 0.94514(13) 0.0342(7) Uani 0.7 1 d . U P C 1
F9A F 0.68582(7) 0.16905(15) 0.86153(14) 0.0334(6) Uani 0.7 1 d . U P C 1
F10A F 0.61016(13) -0.0570(3) 0.7319(3) 0.0452(10) Uani 0.5 1 d . U P D 1
F11A F 0.55563(19) -0.0715(2) 0.7601(3) 0.0417(11) Uani 0.5 1 d . U P D 1
F12A F 0.5527(2) -0.0304(3) 0.6575(2) 0.0242(9) Uani 0.5 1 d . U P D 1
C49A C 0.5340(2) 0.4571(4) 0.6422(4) 0.0339(14) Uani 0.6 1 d . . P A 1
F1B F 0.5681(3) 0.4521(5) 0.6028(5) 0.088(2) Uiso 0.4 1 d . . P A 2
F2B F 0.5120(2) 0.5024(4) 0.6049(4) 0.0684(19) Uiso 0.4 1 d . . P A 2
F3B F 0.5558(3) 0.4710(4) 0.7009(4) 0.0673(19) Uiso 0.4 1 d . . P A 2
F4B F 0.4397(4) 0.1868(7) 0.4726(7) 0.065(3) Uiso 0.25 1 d . . P B 2
F5B F 0.4305(4) 0.2952(7) 0.4331(7) 0.059(3) Uiso 0.25 1 d . . P B 2
F6B F 0.4837(4) 0.2388(8) 0.4361(7) 0.061(3) Uiso 0.25 1 d . . P B 2
F7B F 0.6420(3) 0.2036(5) 0.9463(4) 0.072(3) Uiso 0.3 1 d D . P C 2
F8B F 0.6801(3) 0.1239(7) 0.9408(6) 0.097(6) Uiso 0.3 1 d D . P C 2
F9B F 0.6751(4) 0.2298(5) 0.8815(7) 0.100(4) Uiso 0.3 1 d D . P C 2
F10B F 0.6076(2) -0.0676(4) 0.7620(5) 0.040(2) Uiso 0.25 1 d D . P D 2
F11B F 0.5445(2) -0.0618(4) 0.7422(5) 0.0288(19) Uiso 0.25 1 d D . P D 2
F12B F 0.5622(4) -0.0249(8) 0.64970(16) 0.054(4) Uiso 0.25 1 d D . P D 2
C49B C 0.5393(5) 0.4443(8) 0.6296(8) 0.039(4) Uiso 0.4 1 d . . P A 2
F4C F 0.4204(4) 0.2561(6) 0.4586(6) 0.042(3) Uiso 0.25 1 d . . P B 3
F5C F 0.4673(4) 0.2940(8) 0.4240(8) 0.055(4) Uiso 0.25 1 d . . P B 3
F6C F 0.4707(4) 0.1860(7) 0.4657(7) 0.050(3) Uiso 0.25 1 d . . P B 3
F10C F 0.60962(17) -0.0290(5) 0.7028(5) 0.0402(18) Uiso 0.25 1 d D . P D 3
F11C F 0.5837(3) -0.0761(4) 0.7780(4) 0.053(2) Uiso 0.25 1 d D . P D 3
F12C F 0.5431(2) -0.0348(7) 0.6604(3) 0.035(3) Uiso 0.25 1 d D . P D 3

loop_
_atom_site_aniso_label
_atom_site_aniso_U_11
_atom_site_aniso_U_22
_atom_site_aniso_U_33
_atom_site_aniso_U_23
_atom_site_aniso_U_13
_atom_site_aniso_U_12
Bi1 0.01293(4) 0.02173(5) 0.02465(5) 0.00391(3) 0.00737(3) 0.00070(3)
Cl1 0.0235(3) 0.0256(3) 0.0496(4) -0.0058(3) 0.0112(3) -0.0053(2)
Cl2 0.0235(4) 0.0239(4) 0.0277(4) -0.0016(3) 0.0107(3) 0.0011(3)
C1 0.0165(10) 0.0228(11) 0.0257(12) 0.0074(9) 0.0056(9) 0.0028(9)
C2 0.0220(11) 0.0245(12) 0.0248(12) 0.0040(9) 0.0084(9) 0.0034(9)
C3 0.0222(11) 0.0210(11) 0.0280(12) 0.0035(9) 0.0097(10) 0.0037(9)
C4 0.0248(12) 0.0216(11) 0.0261(12) 0.0057(9) 0.0081(10) 0.0035(9)
C5 0.0238(11) 0.0198(11) 0.0269(12) 0.0051(9) 0.0109(10) 0.0012(9)
C6 0.0208(11) 0.0228(12) 0.0293(13) 0.0057(10) 0.0122(10) 0.0036(9)
C7 0.0287(13) 0.0282(13) 0.0289(13) 0.0042(10) 0.0109(11) 0.0122(11)
C8 0.0340(16) 0.0432(18) 0.0473(18) 0.0094(14) 0.0237(14) 0.0139(13)
C9 0.0466(19) 0.0308(15) 0.0380(16) -0.0011(12) 0.0126(14) 0.0133(13)
C10 0.0355(16) 0.0415(17) 0.0358(16) 0.0075(13) 0.0118(13) 0.0218(13)
C11 0.0319(13) 0.0232(12) 0.0269(12) 0.0028(10) 0.0136(11) 0.0014(10)
C12 0.0381(15) 0.0287(14) 0.0259(13) 0.0051(11) 0.0097(11) 0.0006(11)
C13 0.055(2) 0.049(2) 0.0381(17) 0.0109(14) 0.0283(16) 0.0226(16)
C14 0.056(2) 0.0413(18) 0.0376(17) -0.0115(14) 0.0238(16) -0.0172(16)
C15 0.0133(10) 0.0281(12) 0.0221(11) 0.0013(9) 0.0064(8) 0.0002(8)
C16 0.0164(10) 0.0250(12) 0.0203(11) 0.0031(9) 0.0060(8) 0.0009(9)
C17 0.0166(10) 0.0252(11) 0.0182(10) -0.0001(9) 0.0066(8) -0.0026(9)
C18 0.0137(10) 0.0277(12) 0.0213(11) 0.0013(9) 0.0039(8) -0.0003(9)
C19 0.0162(10) 0.0264(12) 0.0233(11) 0.0045(9) 0.0045(9) 0.0012(9)
C20 0.0158(10) 0.0270(12) 0.0252(12) 0.0058(9) 0.0076(9) -0.0003(9)
C21 0.0189(11) 0.0266(12) 0.0229(11) 0.0009(9) 0.0097(9) -0.0033(9)
C22 0.0298(14) 0.0387(16) 0.0430(17) 0.0168(13) 0.0161(13) 0.0018(12)
C23 0.0310(14) 0.0359(15) 0.0354(15) -0.0006(12) 0.0206(12) -0.0054(12)
C24 0.0368(15) 0.0377(16) 0.0286(14) -0.0068(12) 0.0135(12) -0.0179(13)
C25 0.0176(11) 0.0293(13) 0.0368(14) 0.0103(11) 0.0055(10) 0.0011(10)
C26 0.0226(14) 0.0467(19) 0.072(3) 0.0254(18) 0.0147(15) 0.0120(13)
C27 0.0315(14) 0.0274(13) 0.0369(15) 0.0069(12) 0.0081(12) 0.0030(11)
C28 0.0341(15) 0.0356(16) 0.0317(15) 0.0111(12) -0.0027(12) -0.0021(12)
C29 0.0171(10) 0.0235(11) 0.0241(11) 0.0018(9) 0.0096(9) 0.0001(9)
C30 0.0149(10) 0.0270(12) 0.0265(12) 0.0008(10) 0.0053(9) -0.0019(9)
C31 0.0186(11) 0.0229(11) 0.0209(11) 0.0003(9) 0.0031(9) -0.0010(9)
C32 0.0198(11) 0.0243(11) 0.0216(11) 0.0000(9) 0.0073(9) -0.0019(9)
C33 0.0182(10) 0.0244(11) 0.0210(11) -0.0024(9) 0.0076(9) -0.0030(9)
C34 0.0169(10) 0.0247(11) 0.0204(11) -0.0010(9) 0.0065(9) -0.0009(9)
C35 0.0216(11) 0.0314(13) 0.0220(12) 0.0027(10) -0.0009(9) -0.0045(10)
C36 0.0318(17) 0.072(3) 0.0376(18) -0.0061(17) -0.0055(14) 0.0091(17)
C37 0.065(3) 0.094(3) 0.0303(17) 0.020(2) -0.0115(17) -0.049(3)
C38 0.059(2) 0.051(2) 0.0282(16) -0.0081(15) -0.0067(15) 0.0107(18)
C39 0.0182(11) 0.0333(13) 0.0221(11) -0.0028(10) 0.0065(9) -0.0071(10)
C40 0.0323(14) 0.0324(15) 0.0360(15) -0.0045(12) 0.0090(12) -0.0124(12)
C41 0.0223(12) 0.0439(17) 0.0336(14) -0.0032(12) 0.0133(11) -0.0040(11)
C42 0.0221(13) 0.058(2) 0.0264(13) 0.0001(13) 0.0035(11) -0.0150(13)
C43 0.0154(10) 0.0231(11) 0.0268(12) 0.0039(9) 0.0066(9) 0.0037(9)
C44 0.0191(11) 0.0278(13) 0.0309(13) 0.0065(11) 0.0035(10) -0.0012(10)
C45 0.0228(13) 0.0319(15) 0.0404(16) 0.0132(12) 0.0062(11) -0.0025(10)
C46 0.0246(13) 0.0412(16) 0.0345(15) 0.0151(12) 0.0118(11) 0.0059(11)
C47 0.0243(12) 0.0369(15) 0.0270(13) 0.0050(11) 0.0111(10) 0.0094(11)
C48 0.0239(12) 0.0260(12) 0.0259(12) 0.0024(10) 0.0106(10) 0.0059(10)
C50 0.0445(18) 0.0445(18) 0.0258(13) 0.0046(12) 0.0169(13) 0.0106(14)
C51 0.0153(10) 0.0231(11) 0.0185(10) 0.0023(9) 0.0052(8) -0.0001(8)
C52 0.0191(11) 0.0273(12) 0.0193(11) -0.0002(9) 0.0033(9) 0.0031(9)
C53 0.0262(12) 0.0273(12) 0.0207(11) 0.0017(9) 0.0075(10) 0.0071(10)
C54 0.0210(12) 0.0331(14) 0.0270(13) 0.0061(11) 0.0074(10) 0.0066(10)
C55 0.0169(11) 0.0303(13) 0.0287(13) 0.0039(10) 0.0018(10) -0.0011(10)
C56 0.0187(11) 0.0248(12) 0.0222(11) 0.0011(9) 0.0048(9) -0.0007(9)
C57 0.0234(13) 0.0391(17) 0.0474(19) 0.0045(14) -0.0062(13) -0.0017(12)
C58 0.0440(17) 0.0341(15) 0.0280(14) -0.0025(12) 0.0066(12) 0.0165(13)
B1 0.0166(16) 0.0194(17) 0.0218(17) 0.000 0.0043(13) 0.000
F1A 0.096(2) 0.077(2) 0.106(2) -0.0065(17) 0.0413(17) -0.0098(17)
F2A 0.0497(16) 0.0457(16) 0.0735(18) 0.0002(14) 0.0001(14) -0.0074(14)
F3A 0.0837(19) 0.0507(17) 0.0561(17) 0.0177(14) 0.0140(15) -0.0176(15)
F4A 0.034(2) 0.093(5) 0.023(2) -0.010(3) 0.0074(17) -0.022(3)
F5A 0.100(6) 0.045(3) 0.0172(18) 0.0130(17) 0.006(3) 0.015(3)
F6A 0.055(3) 0.045(3) 0.048(3) -0.013(2) 0.025(2) 0.017(3)
F7A 0.0311(15) 0.0409(17) 0.111(3) -0.046(2) -0.0340(18) 0.0124(13)
F8A 0.0182(11) 0.062(2) 0.0147(10) 0.0062(10) -0.0060(9) -0.0096(11)
F9A 0.0139(9) 0.0429(14) 0.0383(13) 0.0140(11) 0.0010(9) -0.0094(9)
F10A 0.0402(16) 0.0363(16) 0.0515(18) -0.0081(15) 0.0043(13) 0.0181(13)
F11A 0.070(2) 0.0258(15) 0.0280(16) 0.0054(12) 0.0137(15) 0.0027(15)
F12A 0.0272(16) 0.0254(16) 0.0216(15) -0.0037(11) 0.0102(13) -0.0018(15)
C49A 0.040(4) 0.022(3) 0.038(4) 0.009(3) 0.010(3) -0.003(2)

loop_
_atom_type_symbol
_atom_type_description
_atom_type_scat_dispersion_real
_atom_type_scat_dispersion_imag
_atom_type_scat_source
C C 0.0033 0.0016 'International Tables Vol C Tables 4.2.6.8 and 6.1.1.4'
H H 0.0000 0.0000 'International Tables Vol C Tables 4.2.6.8 and 6.1.1.4'
B B 0.0013 0.0007 'International Tables Vol C Tables 4.2.6.8 and 6.1.1.4'
Bi Bi -4.1077 10.2566 'International Tables Vol C Tables 4.2.6.8 and 6.1.1.4'
Cl Cl 0.1484 0.1585 'International Tables Vol C Tables 4.2.6.8 and 6.1.1.4'
F F 0.0171 0.0103 'International Tables Vol C Tables 4.2.6.8 and 6.1.1.4'

loop_
_exptl_crystal_face_index_h
_exptl_crystal_face_index_k
_exptl_crystal_face_index_l
_exptl_crystal_face_perp_dist
-3.00 1.00 2.00 0.080
-1.00 0.00 -2.00 0.045
-1.00 0.00 0.00 0.099
0.00 1.00 0.00 0.025
0.00 -1.00 0.00 0.020
1.00 0.00 2.00 0.070
2.00 -1.00 -2.00 0.085
3.00 -1.00 0.00 0.090

loop_
_geom_angle_atom_site_label_1
_geom_angle_atom_site_label_2
_geom_angle_atom_site_label_3
_geom_angle
_geom_angle_site_symmetry_1
_geom_angle_site_symmetry_3
_geom_angle_publ_flag
Cl1 Bi1 Cl2 173.722(17) . . ?
C1 Bi1 Cl1 93.38(7) . . ?
C1 Bi1 Cl2 87.21(7) . . ?
C1 Bi1 C15 123.32(9) . . ?
C15 Bi1 Cl1 96.00(7) . . ?
C15 Bi1 Cl2 88.88(7) . . ?
C29 Bi1 Cl1 91.23(7) . . ?
C29 Bi1 Cl2 82.95(7) . . ?
C29 Bi1 C1 116.80(9) . . ?
C29 Bi1 C15 118.71(9) . . ?
Bi1 Cl2 Bi1 180.0 7_656 . ?
C2 C1 Bi1 114.50(19) . . ?
C2 C1 C6 123.7(2) . . ?
C6 C1 Bi1 121.76(18) . . ?
C1 C2 H2 120.5 . . ?
C1 C2 C3 119.1(2) . . ?
C3 C2 H2 120.5 . . ?
C2 C3 C7 118.1(2) . . ?
C4 C3 C2 117.5(2) . . ?
C4 C3 C7 124.3(2) . . ?
C3 C4 H4 118.4 . . ?
C3 C4 C5 123.3(2) . . ?
C5 C4 H4 118.4 . . ?
C4 C5 C11 119.8(2) . . ?
C6 C5 C4 118.2(2) . . ?
C6 C5 C11 122.0(2) . . ?
C1 C6 C5 118.3(2) . . ?
C1 C6 H6 120.9 . . ?
C5 C6 H6 120.9 . . ?
C3 C7 C9 108.7(2) . . ?
C3 C7 C10 111.9(2) . . ?
C8 C7 C3 109.9(2) . . ?
C8 C7 C9 109.1(3) . . ?
C8 C7 C10 108.6(3) . . ?
C10 C7 C9 108.7(3) . . ?
C7 C8 H8A 109.5 . . ?
C7 C8 H8B 109.5 . . ?
C7 C8 H8C 109.5 . . ?
H8A C8 H8B 109.5 . . ?
H8A C8 H8C 109.5 . . ?
H8B C8 H8C 109.5 . . ?
C7 C9 H9A 109.5 . . ?
C7 C9 H9B 109.5 . . ?
C7 C9 H9C 109.5 . . ?
H9A C9 H9B 109.5 . . ?
H9A C9 H9C 109.5 . . ?
H9B C9 H9C 109.5 . . ?
C7 C10 H10A 109.5 . . ?
C7 C10 H10B 109.5 . . ?
C7 C10 H10C 109.5 . . ?
H10A C10 H10B 109.5 . . ?
H10A C10 H10C 109.5 . . ?
H10B C10 H10C 109.5 . . ?
C12 C11 C5 110.5(2) . . ?
C12 C11 C14 108.8(3) . . ?
C13 C11 C5 111.8(2) . . ?
C13 C11 C12 108.2(2) . . ?
C13 C11 C14 109.2(3) . . ?
C14 C11 C5 108.3(2) . . ?
C11 C12 H12A 109.5 . . ?
C11 C12 H12B 109.5 . . ?
C11 C12 H12C 109.5 . . ?
H12A C12 H12B 109.5 . . ?
H12A C12 H12C 109.5 . . ?
H12B C12 H12C 109.5 . . ?
C11 C13 H13A 109.5 . . ?
C11 C13 H13B 109.5 . . ?
C11 C13 H13C 109.5 . . ?
H13A C13 H13B 109.5 . . ?
H13A C13 H13C 109.5 . . ?
H13B C13 H13C 109.5 . . ?
C11 C14 H14A 109.5 . . ?
C11 C14 H14B 109.5 . . ?
C11 C14 H14C 109.5 . . ?
H14A C14 H14B 109.5 . . ?
H14A C14 H14C 109.5 . . ?
H14B C14 H14C 109.5 . . ?
C16 C15 Bi1 119.42(18) . . ?
C20 C15 Bi1 116.55(17) . . ?
C20 C15 C16 123.9(2) . . ?
C15 C16 H16 121.0 . . ?
C17 C16 C15 118.0(2) . . ?
C17 C16 H16 121.0 . . ?
C16 C17 C18 118.1(2) . . ?
C16 C17 C21 122.3(2) . . ?
C18 C17 C21 119.6(2) . . ?
C17 C18 H18 118.2 . . ?
C19 C18 C17 123.6(2) . . ?
C19 C18 H18 118.2 . . ?
C18 C19 C20 117.8(2) . . ?
C18 C19 C25 123.0(2) . . ?
C20 C19 C25 119.2(2) . . ?
C15 C20 C19 118.6(2) . . ?
C15 C20 H20 120.7 . . ?
C19 C20 H20 120.7 . . ?
C17 C21 C23 110.3(2) . . ?
C22 C21 C17 112.1(2) . . ?
C22 C21 C23 108.4(2) . . ?
C22 C21 C24 108.8(3) . . ?
C24 C21 C17 108.8(2) . . ?
C24 C21 C23 108.3(2) . . ?
C21 C22 H22A 109.5 . . ?
C21 C22 H22B 109.5 . . ?
C21 C22 H22C 109.5 . . ?
H22A C22 H22B 109.5 . . ?
H22A C22 H22C 109.5 . . ?
H22B C22 H22C 109.5 . . ?
C21 C23 H23A 109.5 . . ?
C21 C23 H23B 109.5 . . ?
C21 C23 H23C 109.5 . . ?
H23A C23 H23B 109.5 . . ?
H23A C23 H23C 109.5 . . ?
H23B C23 H23C 109.5 . . ?
C21 C24 H24A 109.5 . . ?
C21 C24 H24B 109.5 . . ?
C21 C24 H24C 109.5 . . ?
H24A C24 H24B 109.5 . . ?
H24A C24 H24C 109.5 . . ?
H24B C24 H24C 109.5 . . ?
C19 C25 C26 111.7(2) . . ?
C19 C25 C27 109.8(2) . . ?
C19 C25 C28 108.9(2) . . ?
C27 C25 C26 107.2(3) . . ?
C28 C25 C26 109.3(3) . . ?
C28 C25 C27 109.9(2) . . ?
C25 C26 H26A 109.5 . . ?
C25 C26 H26B 109.5 . . ?
C25 C26 H26C 109.5 . . ?
H26A C26 H26B 109.5 . . ?
H26A C26 H26C 109.5 . . ?
H26B C26 H26C 109.5 . . ?
C25 C27 H27A 109.5 . . ?
C25 C27 H27B 109.5 . . ?
C25 C27 H27C 109.5 . . ?
H27A C27 H27B 109.5 . . ?
H27A C27 H27C 109.5 . . ?
H27B C27 H27C 109.5 . . ?
C25 C28 H28A 109.5 . . ?
C25 C28 H28B 109.5 . . ?
C25 C28 H28C 109.5 . . ?
H28A C28 H28B 109.5 . . ?
H28A C28 H28C 109.5 . . ?
H28B C28 H28C 109.5 . . ?
C30 C29 Bi1 118.90(18) . . ?
C30 C29 C34 123.9(2) . . ?
C34 C29 Bi1 117.07(18) . . ?
C29 C30 H30 120.6 . . ?
C29 C30 C31 118.7(2) . . ?
C31 C30 H30 120.6 . . ?
C30 C31 C35 120.3(2) . . ?
C32 C31 C30 117.5(2) . . ?
C32 C31 C35 122.1(2) . . ?
C31 C32 H32 118.2 . . ?
C31 C32 C33 123.6(2) . . ?
C33 C32 H32 118.2 . . ?
C32 C33 C39 120.3(2) . . ?
C34 C33 C32 117.9(2) . . ?
C34 C33 C39 121.8(2) . . ?
C29 C34 C33 118.3(2) . . ?
C29 C34 H34 120.8 . . ?
C33 C34 H34 120.8 . . ?
C31 C35 C38 108.3(2) . . ?
C36 C35 C31 110.8(3) . . ?
C36 C35 C38 108.1(3) . . ?
C37 C35 C31 112.5(2) . . ?
C37 C35 C36 108.5(3) . . ?
C37 C35 C38 108.5(3) . . ?
C35 C36 H36A 109.5 . . ?
C35 C36 H36B 109.5 . . ?
C35 C36 H36C 109.5 . . ?
H36A C36 H36B 109.5 . . ?
H36A C36 H36C 109.5 . . ?
H36B C36 H36C 109.5 . . ?
C35 C37 H37A 109.5 . . ?
C35 C37 H37B 109.5 . . ?
C35 C37 H37C 109.5 . . ?
H37A C37 H37B 109.5 . . ?
H37A C37 H37C 109.5 . . ?
H37B C37 H37C 109.5 . . ?
C35 C38 H38A 109.5 . . ?
C35 C38 H38B 109.5 . . ?
C35 C38 H38C 109.5 . . ?
H38A C38 H38B 109.5 . . ?
H38A C38 H38C 109.5 . . ?
H38B C38 H38C 109.5 . . ?
C33 C39 C40 108.1(2) . . ?
C41 C39 C33 109.4(2) . . ?
C41 C39 C40 110.2(2) . . ?
C42 C39 C33 112.0(2) . . ?
C42 C39 C40 109.0(2) . . ?
C42 C39 C41 108.2(2) . . ?
C39 C40 H40A 109.5 . . ?
C39 C40 H40B 109.5 . . ?
C39 C40 H40C 109.5 . . ?
H40A C40 H40B 109.5 . . ?
H40A C40 H40C 109.5 . . ?
H40B C40 H40C 109.5 . . ?
C39 C41 H41A 109.5 . . ?
C39 C41 H41B 109.5 . . ?
C39 C41 H41C 109.5 . . ?
H41A C41 H41B 109.5 . . ?
H41A C41 H41C 109.5 . . ?
H41B C41 H41C 109.5 . . ?
C39 C42 H42A 109.5 . . ?
C39 C42 H42B 109.5 . . ?
C39 C42 H42C 109.5 . . ?
H42A C42 H42B 109.5 . . ?
H42A C42 H42C 109.5 . . ?
H42B C42 H42C 109.5 . . ?
C44 C43 C48 115.1(2) . . ?
C44 C43 B1 123.1(2) . . ?
C48 C43 B1 121.7(2) . . ?
C43 C44 H44 118.8 . . ?
C45 C44 C43 122.3(3) . . ?
C45 C44 H44 118.8 . . ?
C44 C45 C49A 116.6(4) . . ?
C44 C45 C49B 125.0(7) . . ?
C46 C45 C44 121.1(3) . . ?
C46 C45 C49A 121.9(4) . . ?
C46 C45 C49B 113.3(6) . . ?
C45 C46 H46 121.0 . . ?
C47 C46 C45 117.9(3) . . ?
C47 C46 H46 121.0 . . ?
C46 C47 C48 120.9(3) . . ?
C46 C47 C50 119.9(3) . . ?
C48 C47 C50 119.2(3) . . ?
C43 C48 H48 118.7 . . ?
C47 C48 C43 122.6(3) . . ?
C47 C48 H48 118.7 . . ?
F4A C50 C47 112.6(3) . . ?
F4A C50 F5A 107.6(5) . . ?
F5A C50 C47 111.7(4) . . ?
F6A C50 C47 111.9(3) . . ?
F6A C50 F4A 108.1(5) . . ?
F6A C50 F5A 104.5(5) . . ?
F4B C50 C47 114.7(6) . . ?
F5B C50 C47 115.6(6) . . ?
F5B C50 F4B 103.3(8) . . ?
F5B C50 F6B 105.5(8) . . ?
F6B C50 C47 115.0(6) . . ?
F6B C50 F4B 101.1(8) . . ?
F4C C50 C47 111.9(6) . . ?
F4C C50 F5C 104.7(8) . . ?
F4C C50 F6C 108.8(8) . . ?
F5C C50 C47 111.5(7) . . ?
F5C C50 F6C 107.0(8) . . ?
F6C C50 C47 112.5(6) . . ?
C52 C51 B1 123.0(2) . . ?
C56 C51 C52 115.4(2) . . ?
C56 C51 B1 121.6(2) . . ?
C51 C52 H52 118.8 . . ?
C53 C52 C51 122.3(2) . . ?
C53 C52 H52 118.8 . . ?
C52 C53 C58 119.5(2) . . ?
C54 C53 C52 120.7(3) . . ?
C54 C53 C58 119.6(2) . . ?
C53 C54 H54 121.0 . . ?
C53 C54 C55 118.0(2) . . ?
C55 C54 H54 121.0 . . ?
C54 C55 C56 121.3(2) . . ?
C54 C55 C57 119.5(3) . . ?
C56 C55 C57 119.1(3) . . ?
C51 C56 H56 118.9 . . ?
C55 C56 C51 122.2(2) . . ?
C55 C56 H56 118.9 . . ?
F7A C57 C55 114.8(3) . . ?
F7A C57 F8A 116.3(4) . . ?
F7A C57 F9A 102.5(3) . . ?
F8A C57 C55 111.9(3) . . ?
F8A C57 F9A 101.1(3) . . ?
F9A C57 C55 108.5(3) . . ?
F7B C57 C55 108.1(5) . . ?
F8B C57 C55 123.2(7) . . ?
F8B C57 F7B 91.5(7) . . ?
F9B C57 C55 122.7(6) . . ?
F9B C57 F7B 93.2(7) . . ?
F9B C57 F8B 108.1(8) . . ?
F10A C58 C53 116.5(3) . . ?
F10A C58 F11A 102.4(4) . . ?
F11A C58 C53 111.0(3) . . ?
F12A C58 C53 115.6(3) . . ?
F12A C58 F10A 106.6(4) . . ?
F12A C58 F11A 103.1(4) . . ?
F10B C58 C53 113.0(4) . . ?
F10B C58 F11B 96.7(6) . . ?
F10B C58 F12B 118.5(7) . . ?
F11B C58 C53 108.8(4) . . ?
F12B C58 C53 113.0(7) . . ?
F12B C58 F11B 104.6(7) . . ?
F10C C58 C53 103.6(4) . . ?
F11C C58 C53 111.9(5) . . ?
F11C C58 F10C 100.5(6) . . ?
F11C C58 F12C 119.9(7) . . ?
F12C C58 C53 115.1(6) . . ?
F12C C58 F10C 102.6(6) . . ?
C43 B1 C43 111.9(3) 2_656 . ?
C51 B1 C43 111.27(12) 2_656 . ?
C51 B1 C43 105.96(12) 2_656 2_656 ?
C51 B1 C43 111.27(12) . 2_656 ?
C51 B1 C43 105.96(12) . . ?
C51 B1 C51 110.6(3) . 2_656 ?
F1A C49A C45 115.1(6) . . ?
F1A C49A F3A 105.5(7) . . ?
F2A C49A C45 110.6(5) . . ?
F2A C49A F1A 102.2(7) . . ?
F2A C49A F3A 112.3(7) . . ?
F3A C49A C45 110.9(6) . . ?
F1B C49B C45 123.4(11) . . ?
F1B C49B F2B 107.3(12) . . ?
F1B C49B F3B 104.5(12) . . ?
F2B C49B C45 110.9(11) . . ?
F2B C49B F3B 95.1(9) . . ?
F3B C49B C45 111.8(11) . . ?

loop_
_geom_bond_atom_site_label_1
_geom_bond_atom_site_label_2
_geom_bond_distance
_geom_bond_site_symmetry_2
_geom_bond_publ_flag
Bi1 Cl1 2.4857(7) . ?
Bi1 Cl2 2.80068(13) . ?
Bi1 C1 2.194(2) . ?
Bi1 C15 2.195(2) . ?
Bi1 C29 2.188(2) . ?
C1 C2 1.377(4) . ?
C1 C6 1.388(4) . ?
C2 H2 0.9500 . ?
C2 C3 1.403(4) . ?
C3 C4 1.390(4) . ?
C3 C7 1.534(4) . ?
C4 H4 0.9500 . ?
C4 C5 1.409(4) . ?
C5 C6 1.392(4) . ?
C5 C11 1.546(4) . ?
C6 H6 0.9500 . ?
C7 C8 1.533(4) . ?
C7 C9 1.536(5) . ?
C7 C10 1.536(4) . ?
C8 H8A 0.9800 . ?
C8 H8B 0.9800 . ?
C8 H8C 0.9800 . ?
C9 H9A 0.9800 . ?
C9 H9B 0.9800 . ?
C9 H9C 0.9800 . ?
C10 H10A 0.9800 . ?
C10 H10B 0.9800 . ?
C10 H10C 0.9800 . ?
C11 C12 1.530(4) . ?
C11 C13 1.529(4) . ?
C11 C14 1.537(4) . ?
C12 H12A 0.9800 . ?
C12 H12B 0.9800 . ?
C12 H12C 0.9800 . ?
C13 H13A 0.9800 . ?
C13 H13B 0.9800 . ?
C13 H13C 0.9800 . ?
C14 H14A 0.9800 . ?
C14 H14B 0.9800 . ?
C14 H14C 0.9800 . ?
C15 C16 1.398(3) . ?
C15 C20 1.375(4) . ?
C16 H16 0.9500 . ?
C16 C17 1.395(3) . ?
C17 C18 1.400(4) . ?
C17 C21 1.532(3) . ?
C18 H18 0.9500 . ?
C18 C19 1.391(3) . ?
C19 C20 1.405(3) . ?
C19 C25 1.530(4) . ?
C20 H20 0.9500 . ?
C21 C22 1.524(4) . ?
C21 C23 1.534(4) . ?
C21 C24 1.528(4) . ?
C22 H22A 0.9800 . ?
C22 H22B 0.9800 . ?
C22 H22C 0.9800 . ?
C23 H23A 0.9800 . ?
C23 H23B 0.9800 . ?
C23 H23C 0.9800 . ?
C24 H24A 0.9800 . ?
C24 H24B 0.9800 . ?
C24 H24C 0.9800 . ?
C25 C26 1.536(4) . ?
C25 C27 1.533(4) . ?
C25 C28 1.530(4) . ?
C26 H26A 0.9800 . ?
C26 H26B 0.9800 . ?
C26 H26C 0.9800 . ?
C27 H27A 0.9800 . ?
C27 H27B 0.9800 . ?
C27 H27C 0.9800 . ?
C28 H28A 0.9800 . ?
C28 H28B 0.9800 . ?
C28 H28C 0.9800 . ?
C29 C30 1.377(4) . ?
C29 C34 1.385(3) . ?
C30 H30 0.9500 . ?
C30 C31 1.399(4) . ?
C31 C32 1.394(3) . ?
C31 C35 1.534(4) . ?
C32 H32 0.9500 . ?
C32 C33 1.400(3) . ?
C33 C34 1.393(3) . ?
C33 C39 1.536(3) . ?
C34 H34 0.9500 . ?
C35 C36 1.522(4) . ?
C35 C37 1.518(5) . ?
C35 C38 1.536(5) . ?
C36 H36A 0.9800 . ?
C36 H36B 0.9800 . ?
C36 H36C 0.9800 . ?
C37 H37A 0.9800 . ?
C37 H37B 0.9800 . ?
C37 H37C 0.9800 . ?
C38 H38A 0.9800 . ?
C38 H38B 0.9800 . ?
C38 H38C 0.9800 . ?
C39 C40 1.538(4) . ?
C39 C41 1.533(4) . ?
C39 C42 1.527(4) . ?
C40 H40A 0.9800 . ?
C40 H40B 0.9800 . ?
C40 H40C 0.9800 . ?
C41 H41A 0.9800 . ?
C41 H41B 0.9800 . ?
C41 H41C 0.9800 . ?
C42 H42A 0.9800 . ?
C42 H42B 0.9800 . ?
C42 H42C 0.9800 . ?
C43 C44 1.401(4) . ?
C43 C48 1.402(4) . ?
C43 B1 1.646(3) . ?
C44 H44 0.9500 . ?
C44 C45 1.392(4) . ?
C45 C46 1.381(5) . ?
C45 C49A 1.557(8) . ?
C45 C49B 1.425(16) . ?
C46 H46 0.9500 . ?
C46 C47 1.380(4) . ?
C47 C48 1.391(4) . ?
C47 C50 1.500(4) . ?
C48 H48 0.9500 . ?
C50 F4A 1.334(6) . ?
C50 F5A 1.372(6) . ?
C50 F6A 1.330(5) . ?
C50 F4B 1.395(13) . ?
C50 F5B 1.297(12) . ?
C50 F6B 1.306(13) . ?
C50 F4C 1.270(12) . ?
C50 F5C 1.318(15) . ?
C50 F6C 1.323(13) . ?
C51 C52 1.403(4) . ?
C51 C56 1.400(3) . ?
C51 B1 1.638(3) . ?
C52 H52 0.9500 . ?
C52 C53 1.399(3) . ?
C53 C54 1.379(4) . ?
C53 C58 1.494(4) . ?
C54 H54 0.9500 . ?
C54 C55 1.384(4) . ?
C55 C56 1.386(4) . ?
C55 C57 1.491(4) . ?
C56 H56 0.9500 . ?
C57 F7A 1.266(4) . ?
C57 F8A 1.319(4) . ?
C57 F9A 1.423(4) . ?
C57 F7B 1.3825(10) . ?
C57 F8B 1.3790(10) . ?
C57 F9B 1.3786(10) . ?
C58 F10A 1.315(5) . ?
C58 F11A 1.405(6) . ?
C58 F12A 1.284(5) . ?
C58 F10B 1.3789(10) . ?
C58 F11B 1.3821(10) . ?
C58 F12B 1.3791(10) . ?
C58 F10C 1.3824(10) . ?
C58 F11C 1.3778(10) . ?
C58 F12C 1.3795(10) . ?
F1A C49A 1.297(11) . ?
F2A C49A 1.296(9) . ?
F3A C49A 1.313(8) . ?
F1B C49B 1.261(16) . ?
F2B C49B 1.391(16) . ?
F3B C49B 1.409(16) . ?

loop_
_geom_torsion_atom_site_label_1
_geom_torsion_atom_site_label_2
_geom_torsion_atom_site_label_3
_geom_torsion_atom_site_label_4
_geom_torsion
_geom_torsion_site_symmetry_1
_geom_torsion_site_symmetry_2
_geom_torsion_site_symmetry_3
_geom_torsion_site_symmetry_4
_geom_torsion_publ_flag
Bi1 C1 C2 C3 177.71(19) . . . . ?
Bi1 C1 C6 C5 -176.44(19) . . . . ?
Bi1 C15 C16 C17 176.53(18) . . . . ?
Bi1 C15 C20 C19 -176.01(19) . . . . ?
Bi1 C29 C30 C31 177.35(19) . . . . ?
Bi1 C29 C34 C33 -176.12(18) . . . . ?
C1 C2 C3 C4 -1.0(4) . . . . ?
C1 C2 C3 C7 -179.9(2) . . . . ?
C2 C1 C6 C5 0.7(4) . . . . ?
C2 C3 C4 C5 0.6(4) . . . . ?
C2 C3 C7 C8 -63.5(3) . . . . ?
C2 C3 C7 C9 55.8(3) . . . . ?
C2 C3 C7 C10 175.8(3) . . . . ?
C3 C4 C5 C6 0.5(4) . . . . ?
C3 C4 C5 C11 178.8(2) . . . . ?
C4 C3 C7 C8 117.7(3) . . . . ?
C4 C3 C7 C9 -123.1(3) . . . . ?
C4 C3 C7 C10 -3.0(4) . . . . ?
C4 C5 C6 C1 -1.1(4) . . . . ?
C4 C5 C11 C12 50.6(3) . . . . ?
C4 C5 C11 C13 171.1(3) . . . . ?
C4 C5 C11 C14 -68.6(3) . . . . ?
C6 C1 C2 C3 0.4(4) . . . . ?
C6 C5 C11 C12 -131.2(3) . . . . ?
C6 C5 C11 C13 -10.7(4) . . . . ?
C6 C5 C11 C14 109.7(3) . . . . ?
C7 C3 C4 C5 179.4(3) . . . . ?
C11 C5 C6 C1 -179.3(2) . . . . ?
C15 C16 C17 C18 -0.9(4) . . . . ?
C15 C16 C17 C21 -179.6(2) . . . . ?
C16 C15 C20 C19 0.5(4) . . . . ?
C16 C17 C18 C19 1.0(4) . . . . ?
C16 C17 C21 C22 -13.2(4) . . . . ?
C16 C17 C21 C23 -134.1(3) . . . . ?
C16 C17 C21 C24 107.2(3) . . . . ?
C17 C18 C19 C20 -0.4(4) . . . . ?
C17 C18 C19 C25 -179.3(3) . . . . ?
C18 C17 C21 C22 168.1(3) . . . . ?
C18 C17 C21 C23 47.2(3) . . . . ?
C18 C17 C21 C24 -71.5(3) . . . . ?
C18 C19 C20 C15 -0.4(4) . . . . ?
C18 C19 C25 C26 -12.0(4) . . . . ?
C18 C19 C25 C27 -130.8(3) . . . . ?
C18 C19 C25 C28 108.8(3) . . . . ?
C20 C15 C16 C17 0.1(4) . . . . ?
C20 C19 C25 C26 169.1(3) . . . . ?
C20 C19 C25 C27 50.3(4) . . . . ?
C20 C19 C25 C28 -70.1(3) . . . . ?
C21 C17 C18 C19 179.8(2) . . . . ?
C25 C19 C20 C15 178.6(3) . . . . ?
C29 C30 C31 C32 -1.2(4) . . . . ?
C29 C30 C31 C35 -178.0(2) . . . . ?
C30 C29 C34 C33 -0.6(4) . . . . ?
C30 C31 C32 C33 -0.7(4) . . . . ?
C30 C31 C35 C36 -44.9(4) . . . . ?
C30 C31 C35 C37 -166.6(3) . . . . ?
C30 C31 C35 C38 73.5(3) . . . . ?
C31 C32 C33 C34 2.0(4) . . . . ?
C31 C32 C33 C39 -178.8(2) . . . . ?
C32 C31 C35 C36 138.4(3) . . . . ?
C32 C31 C35 C37 16.8(4) . . . . ?
C32 C31 C35 C38 -103.1(3) . . . . ?
C32 C33 C34 C29 -1.3(4) . . . . ?
C32 C33 C39 C40 -68.2(3) . . . . ?
C32 C33 C39 C41 51.7(3) . . . . ?
C32 C33 C39 C42 171.7(3) . . . . ?
C34 C29 C30 C31 1.9(4) . . . . ?
C34 C33 C39 C40 110.9(3) . . . . ?
C34 C33 C39 C41 -129.2(3) . . . . ?
C34 C33 C39 C42 -9.2(4) . . . . ?
C35 C31 C32 C33 176.0(2) . . . . ?
C39 C33 C34 C29 179.5(2) . . . . ?
C43 C44 C45 C46 -1.0(5) . . . . ?
C43 C44 C45 C49A 172.4(4) . . . . ?
C43 C44 C45 C49B -172.6(7) . . . . ?
C44 C43 C48 C47 -3.6(4) . . . . ?
C44 C43 B1 C43 30.52(19) . . . 2_656 ?
C44 C43 B1 C51 -90.9(3) . . . . ?
C44 C43 B1 C51 148.8(2) . . . 2_656 ?
C44 C45 C46 C47 -1.0(4) . . . . ?
C44 C45 C49A F1A -55.1(7) . . . . ?
C44 C45 C49A F2A 60.1(8) . . . . ?
C44 C45 C49A F3A -174.7(5) . . . . ?
C44 C45 C49B F1B 114.6(13) . . . . ?
C44 C45 C49B F2B -116.2(9) . . . . ?
C44 C45 C49B F3B -11.5(13) . . . . ?
C45 C46 C47 C48 0.6(4) . . . . ?
C45 C46 C47 C50 178.5(3) . . . . ?
C46 C45 C49A F1A 118.2(6) . . . . ?
C46 C45 C49A F2A -126.6(6) . . . . ?
C46 C45 C49A F3A -1.4(9) . . . . ?
C46 C45 C49B F1B -57.7(16) . . . . ?
C46 C45 C49B F2B 71.6(10) . . . . ?
C46 C45 C49B F3B 176.3(7) . . . . ?
C46 C47 C48 C43 1.8(4) . . . . ?
C46 C47 C50 F4A -134.2(5) . . . . ?
C46 C47 C50 F5A -13.0(6) . . . . ?
C46 C47 C50 F6A 103.8(5) . . . . ?
C46 C47 C50 F4B -173.9(7) . . . . ?
C46 C47 C50 F5B -53.9(8) . . . . ?
C46 C47 C50 F6B 69.4(8) . . . . ?
C46 C47 C50 F4C -103.7(6) . . . . ?
C46 C47 C50 F5C 13.1(7) . . . . ?
C46 C47 C50 F6C 133.4(6) . . . . ?
C48 C43 C44 C45 3.2(4) . . . . ?
C48 C43 B1 C43 -152.1(2) . . . 2_656 ?
C48 C43 B1 C51 -33.8(3) . . . 2_656 ?
C48 C43 B1 C51 86.5(2) . . . . ?
C48 C47 C50 F4A 43.7(5) . . . . ?
C48 C47 C50 F5A 164.9(5) . . . . ?
C48 C47 C50 F6A -78.3(5) . . . . ?
C48 C47 C50 F4B 4.0(8) . . . . ?
C48 C47 C50 F5B 124.1(8) . . . . ?
C48 C47 C50 F6B -112.6(8) . . . . ?
C48 C47 C50 F4C 74.2(6) . . . . ?
C48 C47 C50 F5C -168.9(7) . . . . ?
C48 C47 C50 F6C -48.6(7) . . . . ?
C50 C47 C48 C43 -176.1(3) . . . . ?
C51 C52 C53 C54 -0.9(4) . . . . ?
C51 C52 C53 C58 173.4(2) . . . . ?
C52 C51 C56 C55 -3.0(4) . . . . ?
C52 C51 B1 C43 -88.2(3) . . . . ?
C52 C51 B1 C43 150.0(2) . . . 2_656 ?
C52 C51 B1 C51 32.49(18) . . . 2_656 ?
C52 C53 C54 C55 -1.5(4) . . . . ?
C52 C53 C58 F10A 167.3(4) . . . . ?
C52 C53 C58 F11A -76.0(4) . . . . ?
C52 C53 C58 F12A 40.9(5) . . . . ?
C52 C53 C58 F10B -162.2(5) . . . . ?
C52 C53 C58 F11B -56.0(5) . . . . ?
C52 C53 C58 F12B 59.7(7) . . . . ?
C52 C53 C58 F10C 135.3(5) . . . . ?
C52 C53 C58 F11C -117.2(6) . . . . ?
C52 C53 C58 F12C 24.2(6) . . . . ?
C53 C54 C55 C56 1.6(4) . . . . ?
C53 C54 C55 C57 178.7(3) . . . . ?
C54 C53 C58 F10A -18.4(5) . . . . ?
C54 C53 C58 F11A 98.3(4) . . . . ?
C54 C53 C58 F12A -144.8(4) . . . . ?
C54 C53 C58 F10B 12.1(6) . . . . ?
C54 C53 C58 F11B 118.3(5) . . . . ?
C54 C53 C58 F12B -126.0(6) . . . . ?
C54 C53 C58 F10C -50.3(5) . . . . ?
C54 C53 C58 F11C 57.1(6) . . . . ?
C54 C53 C58 F12C -161.5(6) . . . . ?
C54 C55 C56 C51 0.8(4) . . . . ?
C54 C55 C57 F7A 171.8(4) . . . . ?
C54 C55 C57 F8A -52.9(4) . . . . ?
C54 C55 C57 F9A 57.8(4) . . . . ?
C54 C55 C57 F7B -137.6(5) . . . . ?
C54 C55 C57 F8B -33.3(8) . . . . ?
C54 C55 C57 F9B 116.1(7) . . . . ?
C56 C51 C52 C53 3.1(4) . . . . ?
C56 C51 B1 C43 -31.0(3) . . . 2_656 ?
C56 C51 B1 C43 90.8(2) . . . . ?
C56 C51 B1 C51 -148.4(2) . . . 2_656 ?
C56 C55 C57 F7A -11.1(5) . . . . ?
C56 C55 C57 F8A 124.3(3) . . . . ?
C56 C55 C57 F9A -125.1(3) . . . . ?
C56 C55 C57 F7B 39.5(6) . . . . ?
C56 C55 C57 F8B 143.9(8) . . . . ?
C56 C55 C57 F9B -66.7(8) . . . . ?
C57 C55 C56 C51 -176.3(3) . . . . ?
C58 C53 C54 C55 -175.8(3) . . . . ?
B1 C43 C44 C45 -179.3(2) . . . . ?
B1 C43 C48 C47 178.9(2) . . . . ?
B1 C51 C52 C53 -177.8(2) . . . . ?
B1 C51 C56 C55 177.8(2) . . . . ?
C49A C45 C46 C47 -174.0(5) . . . . ?
C49B C45 C46 C47 171.6(6) . . . . ?
